data_4319278
loop_
_publ_author_name
'Donald J. Darensbourg'
'Patrick Rainey'
'Jason Yarbrough'

_publ_section_title
;
 Bis-Salicylaldiminato Complexes of Zinc. Examination of the Catalyzed
 Epoxide/CO2 Copolymerization
;
_journal_name_full 'Inorganic Chemistry'
_journal_page_first 986
_journal_page_last 993
_journal_paper_doi 10.1021/ic0006403
_journal_volume 40
_journal_year 2001
_chemical_formula_sum 'C40 H50 N2 O2 Zn'
_chemical_formula_weight 656.19
_chemical_name_systematic
;
 ?
;
_space_group_IT_number 14
_symmetry_cell_setting monoclinic
_symmetry_space_group_name_Hall '-P 2yn'
_symmetry_space_group_name_H-M 'P 1 21/n 1'
_atom_sites_solution_hydrogens geom
_atom_sites_solution_primary direct
_atom_sites_solution_secondary difmap
_audit_creation_method SHELXL-97
_cell_angle_alpha 90.00
_cell_angle_beta 97.494(2)
_cell_angle_gamma 90.00
_cell_formula_units_Z 4
_cell_length_a 10.3771(13)
_cell_length_b 17.444(2)
_cell_length_c 19.524(2)
_cell_measurement_temperature 110(2)
_cell_volume 3504.0(7)
_computing_structure_refinement 'SHELXL-97 (Sheldrick, 1997)'
_computing_structure_solution 'SHELXS-97 (Sheldrick, 1990)'
_diffrn_ambient_temperature 110(2)
_diffrn_measured_fraction_theta_full 0.996
_diffrn_measured_fraction_theta_max 0.996
_diffrn_radiation_monochromator graphite
_diffrn_radiation_source 'fine-focus sealed tube'
_diffrn_radiation_type MoK\a
_diffrn_radiation_wavelength 0.71073
_diffrn_reflns_av_R_equivalents 0.0331
_diffrn_reflns_av_sigmaI/netI 0.0425
_diffrn_reflns_limit_h_max 11
_diffrn_reflns_limit_h_min -10
_diffrn_reflns_limit_k_max 19
_diffrn_reflns_limit_k_min -19
_diffrn_reflns_limit_l_max 15
_diffrn_reflns_limit_l_min -21
_diffrn_reflns_number 15524
_diffrn_reflns_theta_full 23.31
_diffrn_reflns_theta_max 23.31
_diffrn_reflns_theta_min 1.57
_exptl_absorpt_coefficient_mu 0.737
_exptl_crystal_density_diffrn 1.244
_exptl_crystal_density_method 'not measured'
_exptl_crystal_F_000 1400
_refine_diff_density_max 2.070
_refine_diff_density_min -0.278
_refine_diff_density_rms 0.101
_refine_ls_extinction_method none
_refine_ls_goodness_of_fit_ref 1.072
_refine_ls_hydrogen_treatment mixed
_refine_ls_matrix_type full
_refine_ls_number_parameters 416
_refine_ls_number_reflns 5057
_refine_ls_number_restraints 0
_refine_ls_restrained_S_all 1.072
_refine_ls_R_factor_all 0.0752
_refine_ls_R_factor_gt 0.0611
_refine_ls_shift/su_max 0.000
_refine_ls_shift/su_mean 0.000
_refine_ls_structure_factor_coef Fsqd
_refine_ls_weighting_details 'calc w=1/[\s^2^(Fo^2^)+(0.1015P)^2^+0.0000P] where P=(Fo^2^+2Fc^2^)/3'
_refine_ls_weighting_scheme calc
_refine_ls_wR_factor_gt 0.1484
_refine_ls_wR_factor_ref 0.1590
_reflns_number_gt 3807
_reflns_number_total 5057
_reflns_threshold_expression >2sigma(I)
_cod_data_source_file ic0006403_2.cif
_cod_data_source_block ddm
_cod_depositor_comments
;
The following automatic conversions were performed:

'_symmetry_cell_setting' value 'Monoclinic' changed to 'monoclinic'
according to the built-in table from CIF Core dictionary named
'cif_core.dic' version 2.4.1 from 2010-06-29.

Automatic conversion script
Id: cif_fix_values 1646 2011-03-28 12:23:43Z adriana 
;
_cod_database_code 4319278

loop_
_symmetry_equiv_pos_as_xyz
'x, y, z'
'-x+1/2, y+1/2, -z+1/2'
'-x, -y, -z'
'x-1/2, -y-1/2, z-1/2'

loop_
_atom_site_label
_atom_site_type_symbol
_atom_site_fract_x
_atom_site_fract_y
_atom_site_fract_z
_atom_site_U_iso_or_equiv
_atom_site_adp_type
_atom_site_occupancy
_atom_site_symmetry_multiplicity
_atom_site_calc_flag
_atom_site_refinement_flags
_atom_site_disorder_assembly
_atom_site_disorder_group
Zn1 Zn 0.65890(4) 0.28924(2) 0.78886(2) 0.0267(2) Uani 1 1 d . . .
O1 O 0.7461(2) 0.31162(14) 0.71003(13) 0.0314(6) Uani 1 1 d . . .
O3 O 0.7390(2) 0.34099(14) 0.87061(13) 0.0316(6) Uani 1 1 d . . .
N1 N 0.4866(3) 0.33054(16) 0.74878(14) 0.0247(7) Uani 1 1 d . . .
N2 N 0.7046(3) 0.18319(17) 0.82231(15) 0.0287(7) Uani 1 1 d . . .
C1 C 0.8315(4) 0.3115(2) 0.91499(19) 0.0278(9) Uani 1 1 d . . .
C2 C 0.8670(4) 0.2325(2) 0.91467(19) 0.0278(9) Uani 1 1 d . . .
C3 C 0.8010(4) 0.1750(2) 0.87164(18) 0.0286(9) Uani 1 1 d . . .
H3 H 0.8306 0.1251 0.8798 0.034 Uiso 1 1 calc R . .
C4 C 0.9727(4) 0.2069(2) 0.96200(19) 0.0299(9) Uani 1 1 d . . .
H4 H 0.9971 0.1556 0.9613 0.036 Uiso 1 1 calc R . .
C5 C 0.6545(3) 0.1144(2) 0.78883(16) 0.0209(8) Uani 1 1 d . . .
C6 C 0.7071(4) 0.36272(19) 0.66274(18) 0.0258(9) Uani 1 1 d . . .
C7 C 0.5818(3) 0.3970(2) 0.65634(18) 0.0260(9) Uani 1 1 d . . .
C8 C 0.7925(4) 0.3839(2) 0.61460(19) 0.0290(9) Uani 1 1 d . . .
C9 C 0.7547(4) 0.4381(2) 0.56529(19) 0.0304(9) Uani 1 1 d . . .
H9 H 0.8121 0.4519 0.5346 0.037 Uiso 1 1 calc R . .
C10 C 0.6340(4) 0.4733(2) 0.55958(19) 0.0280(9) Uani 1 1 d . . .
H10 H 0.6117 0.5107 0.5261 0.034 Uiso 1 1 calc R . .
C11 C 0.9226(4) 0.3457(2) 0.6204(2) 0.0353(10) Uani 1 1 d . . .
H11A H 0.9119 0.2934 0.6052 0.053 Uiso 1 1 calc R . .
H11B H 0.9623 0.3468 0.6676 0.053 Uiso 1 1 calc R . .
H11C H 0.9769 0.3723 0.5920 0.053 Uiso 1 1 calc R . .
C12 C 0.4815(4) 0.37664(19) 0.69614(18) 0.0264(9) Uani 1 1 d . . .
H12 H 0.4012 0.3995 0.6826 0.032 Uiso 1 1 calc R . .
C13 C 0.3611(3) 0.3093(2) 0.76877(19) 0.0257(9) Uani 1 1 d . . .
C14 C 0.2765(4) 0.2665(2) 0.72228(18) 0.0275(9) Uani 1 1 d . . .
C15 C 0.1540(4) 0.2504(2) 0.7409(2) 0.0319(9) Uani 1 1 d . . .
H15 H 0.0948 0.2225 0.7108 0.038 Uiso 1 1 calc R . .
C16 C 0.1189(4) 0.2750(2) 0.8030(2) 0.0375(10) Uani 1 1 d . . .
H16 H 0.0359 0.2651 0.8139 0.045 Uiso 1 1 calc R . .
C17 C 0.3290(4) 0.3331(2) 0.83358(19) 0.0289(9) Uani 1 1 d . . .
C18 C 0.4211(4) 0.3792(2) 0.8839(2) 0.0357(10) Uani 1 1 d . . .
H18 H 0.4995 0.3889 0.8622 0.043 Uiso 1 1 calc R . .
C19 C 0.3120(4) 0.2350(2) 0.65414(19) 0.0294(9) Uani 1 1 d . . .
H19 H 0.4046 0.2449 0.6529 0.035 Uiso 1 1 calc R . .
C20 C 0.2357(4) 0.2745(2) 0.5915(2) 0.0387(10) Uani 1 1 d . . .
H20A H 0.1445 0.2650 0.5913 0.058 Uiso 1 1 calc R . .
H20B H 0.2630 0.2544 0.5499 0.058 Uiso 1 1 calc R . .
H20C H 0.2518 0.3286 0.5940 0.058 Uiso 1 1 calc R . .
C21 C 0.8984(4) 0.3600(2) 0.96607(18) 0.0281(9) Uani 1 1 d . . .
C22 C 0.8540(4) 0.4416(2) 0.9704(2) 0.0362(10) Uani 1 1 d . . .
H22A H 0.8913 0.4633 1.0137 0.054 Uiso 1 1 calc R . .
H22B H 0.7609 0.4429 0.9673 0.054 Uiso 1 1 calc R . .
H22C H 0.8814 0.4706 0.9331 0.054 Uiso 1 1 calc R . .
C23 C 1.0011(4) 0.3313(2) 1.01078(19) 0.0329(10) Uani 1 1 d . . .
H23 H 1.0458 0.3640 1.0433 0.040 Uiso 1 1 calc R . .
C24 C 1.0400(4) 0.2550(2) 1.0087(2) 0.0339(10) Uani 1 1 d . . .
H24 H 1.1107 0.2371 1.0387 0.041 Uiso 1 1 calc R . .
C25 C 0.8434(4) 0.1139(2) 0.71636(17) 0.0278(9) Uani 1 1 d . . .
H25 H 0.8550 0.1651 0.7369 0.033 Uiso 1 1 calc R . .
C26 C 0.8288(5) 0.1227(3) 0.6377(2) 0.0460(11) Uani 1 1 d . . .
H26A H 0.8176 0.0731 0.6165 0.069 Uiso 1 1 calc R . .
H26B H 0.9053 0.1466 0.6247 0.069 Uiso 1 1 calc R . .
H26C H 0.7543 0.1540 0.6227 0.069 Uiso 1 1 calc R . .
C27 C 0.7233(4) 0.0786(2) 0.7397(2) 0.0307(9) Uani 1 1 d . . .
C28 C 0.6767(4) 0.0084(2) 0.71227(19) 0.0344(10) Uani 1 1 d . . .
H28 H 0.7226 -0.0174 0.6815 0.041 Uiso 1 1 calc R . .
C29 C 0.5632(4) -0.0234(2) 0.7300(2) 0.0385(10) Uani 1 1 d . . .
H29 H 0.5329 -0.0697 0.7105 0.046 Uiso 1 1 calc R . .
C30 C 0.4954(4) 0.0130(2) 0.7763(2) 0.0378(10) Uani 1 1 d . . .
H30 H 0.4189 -0.0087 0.7872 0.045 Uiso 1 1 calc R . .
C31 C 0.5393(4) 0.0825(2) 0.8075(2) 0.0331(10) Uani 1 1 d . . .
C32 C 0.4665(4) 0.1217(2) 0.8604(2) 0.0366(10) Uani 1 1 d . . .
H32 H 0.4726 0.1771 0.8530 0.044 Uiso 1 1 calc R . .
C33 C 0.5280(4) 0.1055(2) 0.9345(2) 0.0453(11) Uani 1 1 d . . .
H33A H 0.5222 0.0517 0.9439 0.068 Uiso 1 1 calc R . .
H33B H 0.4827 0.1339 0.9660 0.068 Uiso 1 1 calc R . .
H33C H 0.6176 0.1207 0.9400 0.068 Uiso 1 1 calc R . .
C34 C 0.3221(4) 0.1016(3) 0.8538(2) 0.0503(12) Uani 1 1 d . . .
H34A H 0.3123 0.0492 0.8672 0.076 Uiso 1 1 calc R . .
H34B H 0.2835 0.1085 0.8068 0.076 Uiso 1 1 calc R . .
H34C H 0.2798 0.1345 0.8834 0.076 Uiso 1 1 calc R . .
C35 C 0.3636(5) 0.4571(3) 0.8993(3) 0.0575(13) Uani 1 1 d . . .
H35A H 0.2910 0.4497 0.9245 0.086 Uiso 1 1 calc R . .
H35B H 0.3352 0.4831 0.8567 0.086 Uiso 1 1 calc R . .
H35C H 0.4286 0.4873 0.9265 0.086 Uiso 1 1 calc R . .
C36 C 0.2905(4) 0.1481(2) 0.6485(2) 0.0422(11) Uani 1 1 d . . .
H36A H 0.3359 0.1234 0.6885 0.063 Uiso 1 1 calc R . .
H36B H 0.3227 0.1293 0.6078 0.063 Uiso 1 1 calc R . .
H36C H 0.1993 0.1372 0.6457 0.063 Uiso 1 1 calc R . .
C37 C 0.2073(4) 0.3145(2) 0.8491(2) 0.0367(10) Uani 1 1 d . . .
H37 H 0.1839 0.3288 0.8917 0.044 Uiso 1 1 calc R . .
C38 C 0.5480(4) 0.4525(2) 0.60378(18) 0.0277(9) Uani 1 1 d . . .
H38 H 0.4661 0.4750 0.5993 0.033 Uiso 1 1 calc R . .
C39 C 0.4631(5) 0.3347(3) 0.9513(2) 0.0563(13) Uani 1 1 d . . .
H39A H 0.3879 0.3228 0.9732 0.084 Uiso 1 1 calc R . .
H39B H 0.5219 0.3656 0.9818 0.084 Uiso 1 1 calc R . .
H39C H 0.5056 0.2881 0.9409 0.084 Uiso 1 1 calc R . .
C40 C 0.9644(4) 0.0667(2) 0.7411(2) 0.0427(11) Uani 1 1 d . . .
H40A H 0.9758 0.0640 0.7906 0.064 Uiso 1 1 calc R . .
H40B H 1.0391 0.0906 0.7259 0.064 Uiso 1 1 calc R . .
H40C H 0.9544 0.0159 0.7222 0.064 Uiso 1 1 calc R . .

loop_
_atom_site_aniso_label
_atom_site_aniso_U_11
_atom_site_aniso_U_22
_atom_site_aniso_U_33
_atom_site_aniso_U_23
_atom_site_aniso_U_13
_atom_site_aniso_U_12
Zn1 0.0300(3) 0.0268(3) 0.0233(3) 0.00235(17) 0.0027(2) 0.00103(18)
O1 0.0337(16) 0.0319(15) 0.0289(15) 0.0102(12) 0.0052(12) 0.0069(12)
O3 0.0364(16) 0.0274(14) 0.0300(15) 0.0014(11) 0.0004(12) 0.0028(12)
N1 0.0310(18) 0.0227(17) 0.0211(17) -0.0015(13) 0.0057(13) 0.0001(13)
N2 0.0303(19) 0.0317(18) 0.0246(18) -0.0008(14) 0.0054(15) -0.0002(15)
C1 0.030(2) 0.032(2) 0.024(2) 0.0090(17) 0.0115(17) 0.0027(18)
C2 0.030(2) 0.031(2) 0.024(2) 0.0026(17) 0.0100(17) 0.0003(17)
C3 0.033(2) 0.029(2) 0.026(2) 0.0037(17) 0.0112(18) 0.0050(17)
C4 0.035(2) 0.030(2) 0.026(2) 0.0029(17) 0.0061(18) 0.0059(17)
C5 0.023(2) 0.022(2) 0.0158(19) 0.0025(14) -0.0016(15) 0.0008(15)
C6 0.033(2) 0.0210(19) 0.024(2) -0.0013(16) 0.0046(16) 0.0000(16)
C7 0.029(2) 0.026(2) 0.023(2) -0.0035(16) 0.0032(16) -0.0007(16)
C8 0.030(2) 0.028(2) 0.030(2) -0.0022(17) 0.0065(17) -0.0025(17)
C9 0.037(2) 0.032(2) 0.023(2) -0.0007(17) 0.0074(17) -0.0059(18)
C10 0.032(2) 0.026(2) 0.025(2) 0.0049(16) 0.0033(17) 0.0006(17)
C11 0.038(2) 0.034(2) 0.036(2) 0.0065(18) 0.0138(19) 0.0024(18)
C12 0.027(2) 0.024(2) 0.028(2) -0.0011(17) 0.0036(16) 0.0027(16)
C13 0.025(2) 0.027(2) 0.027(2) 0.0068(16) 0.0093(17) 0.0064(16)
C14 0.028(2) 0.029(2) 0.027(2) 0.0052(16) 0.0062(17) 0.0039(17)
C15 0.030(2) 0.031(2) 0.035(2) 0.0050(18) 0.0064(18) 0.0009(18)
C16 0.036(2) 0.040(2) 0.039(3) 0.007(2) 0.017(2) 0.0052(19)
C17 0.033(2) 0.027(2) 0.028(2) 0.0065(17) 0.0072(17) 0.0094(17)
C18 0.044(3) 0.035(2) 0.030(2) -0.0003(18) 0.0123(19) 0.0034(19)
C19 0.026(2) 0.035(2) 0.028(2) -0.0033(17) 0.0082(16) -0.0051(17)
C20 0.039(3) 0.046(3) 0.031(2) -0.0026(19) 0.0051(19) 0.004(2)
C21 0.032(2) 0.034(2) 0.020(2) 0.0012(16) 0.0053(16) -0.0041(17)
C22 0.043(3) 0.033(2) 0.031(2) -0.0061(17) -0.0007(19) -0.0043(19)
C23 0.035(2) 0.040(2) 0.024(2) 0.0020(18) 0.0056(17) -0.0055(19)
C24 0.028(2) 0.042(3) 0.030(2) 0.0043(19) -0.0005(18) 0.0060(19)
C25 0.041(2) 0.022(2) 0.021(2) -0.0019(15) 0.0074(18) -0.0004(17)
C26 0.060(3) 0.048(3) 0.029(2) 0.003(2) 0.006(2) -0.010(2)
C27 0.032(2) 0.027(2) 0.032(2) 0.0006(17) 0.0039(17) 0.0016(17)
C28 0.044(3) 0.030(2) 0.029(2) -0.0001(17) 0.0047(18) -0.0020(19)
C29 0.045(3) 0.028(2) 0.042(3) 0.0005(19) 0.003(2) -0.006(2)
C30 0.035(2) 0.033(2) 0.044(3) 0.008(2) 0.003(2) -0.0044(19)
C31 0.039(2) 0.025(2) 0.035(2) 0.0062(18) 0.0049(18) 0.0044(18)
C32 0.040(3) 0.033(2) 0.039(2) 0.0095(18) 0.0123(19) 0.0064(19)
C33 0.055(3) 0.048(3) 0.036(3) 0.005(2) 0.016(2) 0.001(2)
C34 0.041(3) 0.050(3) 0.062(3) 0.019(2) 0.014(2) 0.004(2)
C35 0.064(3) 0.045(3) 0.068(4) -0.013(2) 0.024(3) 0.001(2)
C36 0.052(3) 0.039(2) 0.037(3) -0.008(2) 0.015(2) -0.002(2)
C37 0.048(3) 0.035(2) 0.030(2) 0.0039(18) 0.018(2) 0.009(2)
C38 0.032(2) 0.025(2) 0.025(2) 0.0005(16) 0.0010(17) 0.0026(17)
C39 0.077(4) 0.058(3) 0.031(3) 0.001(2) -0.003(2) -0.008(3)
C40 0.038(3) 0.039(2) 0.053(3) 0.009(2) 0.011(2) 0.001(2)

loop_
_atom_type_symbol
_atom_type_description
_atom_type_scat_dispersion_real
_atom_type_scat_dispersion_imag
_atom_type_scat_source
C C 0.0033 0.0016 'International Tables Vol C Tables 4.2.6.8 and 6.1.1.4'
H H 0.0000 0.0000 'International Tables Vol C Tables 4.2.6.8 and 6.1.1.4'
N N 0.0061 0.0033 'International Tables Vol C Tables 4.2.6.8 and 6.1.1.4'
O O 0.0106 0.0060 'International Tables Vol C Tables 4.2.6.8 and 6.1.1.4'
Zn Zn 0.2839 1.4301 'International Tables Vol C Tables 4.2.6.8 and 6.1.1.4'

loop_
_geom_angle_atom_site_label_1
_geom_angle_atom_site_label_2
_geom_angle_atom_site_label_3
_geom_angle
_geom_angle_site_symmetry_1
_geom_angle_site_symmetry_3
_geom_angle_publ_flag
O1 Zn1 O3 111.76(11) . . ?
O1 Zn1 N1 95.98(11) . . ?
O3 Zn1 N1 115.12(11) . . ?
O1 Zn1 N2 109.44(12) . . ?
O3 Zn1 N2 96.01(11) . . ?
N1 Zn1 N2 128.77(12) . . ?
C6 O1 Zn1 124.6(2) . . ?
C1 O3 Zn1 124.3(2) . . ?
C12 N1 C13 115.1(3) . . ?
C12 N1 Zn1 118.4(3) . . ?
C13 N1 Zn1 126.3(2) . . ?
C3 N2 C5 116.4(3) . . ?
C3 N2 Zn1 118.0(3) . . ?
C5 N2 Zn1 124.8(2) . . ?
O3 C1 C21 118.7(3) . . ?
O3 C1 C2 122.9(3) . . ?
C21 C1 C2 118.4(3) . . ?
C4 C2 C3 115.9(3) . . ?
C4 C2 C1 118.8(3) . . ?
C3 C2 C1 125.3(3) . . ?
N2 C3 C2 128.5(4) . . ?
C24 C4 C2 122.0(3) . . ?
C31 C5 C27 121.5(3) . . ?
C31 C5 N2 118.8(3) . . ?
C27 C5 N2 119.6(3) . . ?
O1 C6 C7 123.0(3) . . ?
O1 C6 C8 118.7(3) . . ?
C7 C6 C8 118.3(3) . . ?
C38 C7 C6 119.2(3) . . ?
C38 C7 C12 115.8(3) . . ?
C6 C7 C12 124.9(3) . . ?
C9 C8 C6 119.8(4) . . ?
C9 C8 C11 122.2(4) . . ?
C6 C8 C11 117.9(3) . . ?
C8 C9 C10 122.4(4) . . ?
C38 C10 C9 119.2(3) . . ?
N1 C12 C7 128.9(3) . . ?
C14 C13 C17 122.5(3) . . ?
C14 C13 N1 118.1(3) . . ?
C17 C13 N1 119.3(3) . . ?
C13 C14 C15 117.2(3) . . ?
C13 C14 C19 123.8(3) . . ?
C15 C14 C19 119.1(3) . . ?
C16 C15 C14 121.3(4) . . ?
C15 C16 C37 119.9(4) . . ?
C37 C17 C13 117.3(4) . . ?
C37 C17 C18 120.2(4) . . ?
C13 C17 C18 122.4(3) . . ?
C17 C18 C35 111.8(3) . . ?
C17 C18 C39 111.8(3) . . ?
C35 C18 C39 110.7(4) . . ?
C14 C19 C20 112.1(3) . . ?
C14 C19 C36 111.6(3) . . ?
C20 C19 C36 109.4(3) . . ?
C23 C21 C1 119.7(3) . . ?
C23 C21 C22 121.6(3) . . ?
C1 C21 C22 118.6(3) . . ?
C21 C23 C24 122.0(4) . . ?
C4 C24 C23 118.8(3) . . ?
C27 C25 C40 111.2(3) . . ?
C27 C25 C26 111.5(3) . . ?
C40 C25 C26 109.9(3) . . ?
C28 C27 C5 117.8(4) . . ?
C28 C27 C25 119.9(4) . . ?
C5 C27 C25 122.3(3) . . ?
C29 C28 C27 121.2(4) . . ?
C30 C29 C28 120.3(4) . . ?
C29 C30 C31 121.4(4) . . ?
C30 C31 C5 117.7(4) . . ?
C30 C31 C32 121.4(4) . . ?
C5 C31 C32 120.9(3) . . ?
C31 C32 C34 114.2(4) . . ?
C31 C32 C33 112.2(3) . . ?
C34 C32 C33 108.7(3) . . ?
C17 C37 C16 121.7(4) . . ?
C10 C38 C7 121.1(4) . . ?

loop_
_geom_bond_atom_site_label_1
_geom_bond_atom_site_label_2
_geom_bond_distance
_geom_bond_site_symmetry_2
_geom_bond_publ_flag
Zn1 O1 1.925(3) . ?
Zn1 O3 1.925(2) . ?
Zn1 N1 1.990(3) . ?
Zn1 N2 1.998(3) . ?
O1 C6 1.309(4) . ?
O3 C1 1.311(4) . ?
N1 C12 1.301(4) . ?
N1 C13 1.455(5) . ?
N2 C3 1.303(5) . ?
N2 C5 1.432(4) . ?
C1 C21 1.418(5) . ?
C1 C2 1.427(5) . ?
C2 C4 1.411(5) . ?
C2 C3 1.425(5) . ?
C4 C24 1.363(5) . ?
C5 C31 1.408(5) . ?
C5 C27 1.413(5) . ?
C6 C7 1.421(5) . ?
C6 C8 1.422(5) . ?
C7 C38 1.421(5) . ?
C7 C12 1.423(5) . ?
C8 C9 1.371(5) . ?
C8 C11 1.496(5) . ?
C9 C10 1.386(5) . ?
C10 C38 1.369(5) . ?
C13 C14 1.395(5) . ?
C13 C17 1.412(5) . ?
C14 C15 1.395(5) . ?
C14 C19 1.528(5) . ?
C15 C16 1.380(5) . ?
C16 C37 1.381(6) . ?
C17 C37 1.376(5) . ?
C17 C18 1.511(5) . ?
C18 C35 1.529(6) . ?
C18 C39 1.540(5) . ?
C19 C20 1.531(5) . ?
C19 C36 1.534(5) . ?
C21 C23 1.381(5) . ?
C21 C22 1.502(5) . ?
C23 C24 1.393(6) . ?
C25 C27 1.513(5) . ?
C25 C40 1.526(5) . ?
C25 C26 1.531(5) . ?
C27 C28 1.398(5) . ?
C28 C29 1.386(6) . ?
C29 C30 1.371(6) . ?
C30 C31 1.406(5) . ?
C31 C32 1.518(6) . ?
C32 C34 1.528(6) . ?
C32 C33 1.529(6) . ?
